data_7112349
loop_
_publ_author_name
'Zhang, Qing-Wei'
'Zhang, Xiao-Bo'
'Li, Bao-Sheng'
'Xiang, Kai'
'Zhang, Fu-Min'
'Wang, Shao-Hua'
'Tu, Yong-Qiang'

_publ_section_title
;
 Catalytic intermolecular carbon electrophile induced semipinacol
 rearrangement.
;
_journal_issue 16
_journal_name_full 'Chemical communications (Cambridge, England)'
_journal_page_first 1648
_journal_page_last 1650
_journal_paper_doi 10.1039/c2cc38585f
_journal_volume 49
_journal_year 2013
_chemical_formula_sum 'C13 H20 O5'
_chemical_formula_weight 256.29
_chemical_name_systematic
;
?
;
_space_group_IT_number 14
_symmetry_cell_setting monoclinic
_symmetry_space_group_name_Hall '-P 2ybc'
_symmetry_space_group_name_H-M 'P 1 21/c 1'
_atom_sites_solution_hydrogens geom
_atom_sites_solution_primary direct
_atom_sites_solution_secondary difmap
_audit_creation_method SHELXL-97
_cell_angle_alpha 90.00
_cell_angle_beta 104.368(10)
_cell_angle_gamma 90.00
_cell_formula_units_Z 4
_cell_length_a 16.078(17)
_cell_length_b 7.506(8)
_cell_length_c 11.069(12)
_cell_measurement_reflns_used 1958
_cell_measurement_temperature 296(2)
_cell_measurement_theta_max 21.61
_cell_measurement_theta_min 2.62
_cell_volume 1294(2)
_computing_cell_refinement 'Bruker SAINT'
_computing_data_collection 'Bruker APEX2'
_computing_data_reduction 'Bruker SAINT'
_computing_molecular_graphics 'Bruker SHELXTL'
_computing_publication_material 'Bruker SHELXTL'
_computing_structure_refinement 'SHELXL-97 (Sheldrick, 2008)'
_computing_structure_solution 'SHELXS-97 (Sheldrick, 2008)'
_diffrn_ambient_temperature 296(2)
_diffrn_measured_fraction_theta_full 0.996
_diffrn_measured_fraction_theta_max 0.996
_diffrn_measurement_device_type 'Bruker APEX-II CCD'
_diffrn_measurement_method '\f and \w scans'
_diffrn_radiation_monochromator graphite
_diffrn_radiation_source 'fine-focus sealed tube'
_diffrn_radiation_type MoK\a
_diffrn_radiation_wavelength 0.71073
_diffrn_reflns_av_R_equivalents 0.0491
_diffrn_reflns_av_sigmaI/netI 0.0449
_diffrn_reflns_limit_h_max 19
_diffrn_reflns_limit_h_min -16
_diffrn_reflns_limit_k_max 9
_diffrn_reflns_limit_k_min -9
_diffrn_reflns_limit_l_max 13
_diffrn_reflns_limit_l_min -13
_diffrn_reflns_number 8939
_diffrn_reflns_theta_full 25.50
_diffrn_reflns_theta_max 25.50
_diffrn_reflns_theta_min 2.62
_exptl_absorpt_coefficient_mu 0.100
_exptl_absorpt_correction_T_max 0.9812
_exptl_absorpt_correction_T_min 0.9754
_exptl_absorpt_correction_type multi-scan
_exptl_absorpt_process_details SADABS
_exptl_crystal_colour colorless
_exptl_crystal_density_diffrn 1.316
_exptl_crystal_density_method 'not measured'
_exptl_crystal_description block
_exptl_crystal_F_000 552
_exptl_crystal_size_max 0.25
_exptl_crystal_size_mid 0.23
_exptl_crystal_size_min 0.19
_refine_diff_density_max 0.147
_refine_diff_density_min -0.189
_refine_diff_density_rms 0.049
_refine_ls_extinction_method none
_refine_ls_goodness_of_fit_ref 1.072
_refine_ls_hydrogen_treatment mixed
_refine_ls_matrix_type full
_refine_ls_number_parameters 168
_refine_ls_number_reflns 2398
_refine_ls_number_restraints 0
_refine_ls_restrained_S_all 1.072
_refine_ls_R_factor_all 0.0824
_refine_ls_R_factor_gt 0.0523
_refine_ls_shift/su_max 0.000
_refine_ls_shift/su_mean 0.000
_refine_ls_structure_factor_coef Fsqd
_refine_ls_weighting_details 'calc w=1/[\s^2^(Fo^2^)+(0.0796P)^2^+0.0000P] where P=(Fo^2^+2Fc^2^)/3'
_refine_ls_weighting_scheme calc
_refine_ls_wR_factor_gt 0.1332
_refine_ls_wR_factor_ref 0.1533
_reflns_number_gt 1564
_reflns_number_total 2398
_reflns_threshold_expression >2sigma(I)
_cod_duplicate_entry 7108855
_cod_data_source_file c2cc38585f.txt
_cod_data_source_block p21c
_cod_depositor_comments
;
The following automatic conversions were performed:

'_symmetry_cell_setting' value 'Monoclinic' changed to 'monoclinic'
according to
/usr/data/users/saulius/automatic-downloads/retrospective/RSC/lib/dictionaries/cif_core.dic
dictionary named 'cif_core.dic' version 2.4.2 from 2011-04-26.

Automatic conversion script
Id: cif_fix_values 2281 2013-09-26 08:29:07Z andrius 
;
_cod_original_sg_symbol_H-M P2(1)/c
_cod_database_code 7112349

loop_
_symmetry_equiv_pos_as_xyz
'x, y, z'
'-x, y+1/2, -z+1/2'
'-x, -y, -z'
'x, -y-1/2, z-1/2'

loop_
_atom_site_label
_atom_site_type_symbol
_atom_site_fract_x
_atom_site_fract_y
_atom_site_fract_z
_atom_site_U_iso_or_equiv
_atom_site_adp_type
_atom_site_occupancy
_atom_site_symmetry_multiplicity
_atom_site_calc_flag
_atom_site_refinement_flags
C1 C 0.32983(15) 0.9355(3) 0.5130(2) 0.0494(6) Uani 1 1 d .
C2 C 0.41264(17) 1.0090(3) 0.5931(3) 0.0694(7) Uani 1 1 d .
H2A H 0.4010 1.1007 0.6485 0.083 Uiso 1 1 calc R
H2B H 0.4474 1.0600 0.5416 0.083 Uiso 1 1 calc R
C3 C 0.45867(17) 0.8516(4) 0.6677(2) 0.0706(7) Uani 1 1 d .
H3A H 0.5204 0.8684 0.6886 0.085 Uiso 1 1 calc R
H3B H 0.4402 0.8348 0.7439 0.085 Uiso 1 1 calc R
C4 C 0.43230(15) 0.6947(3) 0.5797(2) 0.0593(6) Uani 1 1 d .
H4A H 0.4394 0.5832 0.6254 0.071 Uiso 1 1 calc R
H4B H 0.4661 0.6908 0.5183 0.071 Uiso 1 1 calc R
C5 C 0.33804(14) 0.7289(3) 0.51753(18) 0.0434(5) Uani 1 1 d .
C6 C 0.27668(13) 0.6730(3) 0.59618(19) 0.0441(5) Uani 1 1 d .
H6 H 0.3086 0.6841 0.6836 0.053 Uiso 1 1 calc R
C7 C 0.21015(14) 0.8234(3) 0.5712(2) 0.0489(6) Uani 1 1 d .
H7 H 0.1850 0.8331 0.6430 0.059 Uiso 1 1 calc R
C8 C 0.30015(17) 0.4729(3) 0.3882(2) 0.0594(7) Uani 1 1 d .
H8A H 0.3525 0.4152 0.4339 0.071 Uiso 1 1 calc R
H8B H 0.2882 0.4336 0.3021 0.071 Uiso 1 1 calc R
C9 C 0.22755(16) 0.4204(3) 0.4430(2) 0.0591(7) Uani 1 1 d .
H9A H 0.2205 0.2920 0.4388 0.071 Uiso 1 1 calc R
H9B H 0.1747 0.4743 0.3955 0.071 Uiso 1 1 calc R
C10 C 0.24584(15) 0.4812(3) 0.5777(2) 0.0549(6) Uani 1 1 d .
H10A H 0.2892 0.4040 0.6284 0.066 Uiso 1 1 calc R
H10B H 0.1940 0.4689 0.6068 0.066 Uiso 1 1 calc R
C11 C 0.13775(16) 0.8073(3) 0.4534(2) 0.0568(6) Uani 1 1 d .
C12 C -0.00068(18) 0.6798(4) 0.3697(3) 0.0883(9) Uani 1 1 d .
H12A H -0.0236 0.5610 0.3738 0.106 Uiso 1 1 calc R
H12B H 0.0158 0.6911 0.2914 0.106 Uiso 1 1 calc R
C13 C -0.06655(19) 0.8141(4) 0.3759(3) 0.1042(11) Uani 1 1 d .
H13A H -0.0808 0.8056 0.4549 0.156 Uiso 1 1 calc R
H13B H -0.1170 0.7930 0.3100 0.156 Uiso 1 1 calc R
H13C H -0.0447 0.9310 0.3667 0.156 Uiso 1 1 calc R
O1 O 0.31457(15) 1.0084(2) 0.39347(16) 0.0702(6) Uani 1 1 d .
O2 O 0.25976(9) 0.97793(18) 0.56657(13) 0.0507(4) Uani 1 1 d .
O3 O 0.31183(10) 0.66226(17) 0.39352(12) 0.0517(4) Uani 1 1 d .
O4 O 0.13713(12) 0.8765(3) 0.35525(16) 0.0776(6) Uani 1 1 d .
O5 O 0.07447(11) 0.7073(2) 0.47443(17) 0.0713(5) Uani 1 1 d .
H1 H 0.257(3) 0.966(6) 0.360(4) 0.18(2) Uiso 1 1 d .

loop_
_atom_site_aniso_label
_atom_site_aniso_U_11
_atom_site_aniso_U_22
_atom_site_aniso_U_33
_atom_site_aniso_U_23
_atom_site_aniso_U_13
_atom_site_aniso_U_12
C1 0.0691(15) 0.0416(12) 0.0435(12) 0.0005(9) 0.0256(11) 0.0020(10)
C2 0.0759(17) 0.0579(15) 0.0841(19) -0.0127(13) 0.0380(14) -0.0126(14)
C3 0.0634(16) 0.0817(18) 0.0649(17) -0.0085(14) 0.0126(13) -0.0117(14)
C4 0.0595(15) 0.0589(15) 0.0629(16) 0.0073(12) 0.0213(12) 0.0070(12)
C5 0.0569(13) 0.0410(11) 0.0350(11) 0.0031(9) 0.0165(9) 0.0052(10)
C6 0.0539(13) 0.0440(11) 0.0334(11) 0.0036(9) 0.0090(9) 0.0035(9)
C7 0.0555(13) 0.0493(12) 0.0440(13) -0.0010(9) 0.0162(10) 0.0034(10)
C8 0.0918(18) 0.0401(12) 0.0449(13) -0.0026(10) 0.0145(13) 0.0116(12)
C9 0.0782(17) 0.0358(12) 0.0603(15) -0.0017(10) 0.0118(13) 0.0010(11)
C10 0.0675(15) 0.0449(12) 0.0530(14) 0.0079(10) 0.0163(11) -0.0028(11)
C11 0.0591(15) 0.0549(14) 0.0538(15) -0.0001(12) 0.0093(12) 0.0133(12)
C12 0.0684(19) 0.092(2) 0.092(2) -0.0021(17) -0.0023(16) -0.0063(16)
C13 0.066(2) 0.101(2) 0.136(3) 0.030(2) 0.007(2) 0.0061(18)
O1 0.1265(17) 0.0400(9) 0.0548(10) 0.0125(7) 0.0428(11) 0.0109(10)
O2 0.0636(9) 0.0409(8) 0.0504(9) -0.0040(6) 0.0194(7) 0.0048(7)
O3 0.0827(11) 0.0381(8) 0.0366(8) 0.0021(6) 0.0195(7) 0.0071(7)
O4 0.0843(13) 0.0875(13) 0.0534(11) 0.0113(10) 0.0030(9) 0.0099(10)
O5 0.0535(10) 0.0773(12) 0.0759(13) 0.0028(9) 0.0027(9) -0.0013(9)

loop_
_atom_type_symbol
_atom_type_description
_atom_type_scat_dispersion_real
_atom_type_scat_dispersion_imag
_atom_type_scat_source
C C 0.0033 0.0016 'International Tables Vol C Tables 4.2.6.8 and 6.1.1.4'
H H 0.0000 0.0000 'International Tables Vol C Tables 4.2.6.8 and 6.1.1.4'
O O 0.0106 0.0060 'International Tables Vol C Tables 4.2.6.8 and 6.1.1.4'

loop_
_geom_angle_atom_site_label_1
_geom_angle_atom_site_label_2
_geom_angle_atom_site_label_3
_geom_angle
O1 C1 O2 109.49(18)
O1 C1 C2 109.6(2)
O2 C1 C2 110.16(18)
O1 C1 C5 114.51(17)
O2 C1 C5 106.10(16)
C2 C1 C5 106.87(19)
C1 C2 C3 105.9(2)
C1 C2 H2A 110.6
C3 C2 H2A 110.6
C1 C2 H2B 110.6
C3 C2 H2B 110.6
H2A C2 H2B 108.7
C4 C3 C2 103.5(2)
C4 C3 H3A 111.1
C2 C3 H3A 111.1
C4 C3 H3B 111.1
C2 C3 H3B 111.1
H3A C3 H3B 109.0
C3 C4 C5 104.31(19)
C3 C4 H4A 110.9
C5 C4 H4A 110.9
C3 C4 H4B 110.9
C5 C4 H4B 110.9
H4A C4 H4B 108.9
O3 C5 C4 113.59(17)
O3 C5 C6 112.02(17)
C4 C5 C6 114.04(18)
O3 C5 C1 108.46(16)
C4 C5 C1 104.44(18)
C6 C5 C1 103.32(16)
C10 C6 C5 114.75(18)
C10 C6 C7 118.93(19)
C5 C6 C7 102.45(16)
C10 C6 H6 106.6
C5 C6 H6 106.6
C7 C6 H6 106.6
O2 C7 C11 110.62(18)
O2 C7 C6 103.63(19)
C11 C7 C6 116.56(18)
O2 C7 H7 108.6
C11 C7 H7 108.6
C6 C7 H7 108.6
O3 C8 C9 110.64(18)
O3 C8 H8A 109.5
C9 C8 H8A 109.5
O3 C8 H8B 109.5
C9 C8 H8B 109.5
H8A C8 H8B 108.1
C8 C9 C10 109.8(2)
C8 C9 H9A 109.7
C10 C9 H9A 109.7
C8 C9 H9B 109.7
C10 C9 H9B 109.7
H9A C9 H9B 108.2
C9 C10 C6 113.23(18)
C9 C10 H10A 108.9
C6 C10 H10A 108.9
C9 C10 H10B 108.9
C6 C10 H10B 108.9
H10A C10 H10B 107.7
O4 C11 O5 124.5(2)
O4 C11 C7 125.0(2)
O5 C11 C7 110.5(2)
O5 C12 C13 109.1(3)
O5 C12 H12A 109.9
C13 C12 H12A 109.9
O5 C12 H12B 109.9
C13 C12 H12B 109.9
H12A C12 H12B 108.3
C12 C13 H13A 109.5
C12 C13 H13B 109.5
H13A C13 H13B 109.5
C12 C13 H13C 109.5
H13A C13 H13C 109.5
H13B C13 H13C 109.5
C1 O1 H1 99(3)
C7 O2 C1 109.92(15)
C5 O3 C8 113.11(15)
C11 O5 C12 117.2(2)

loop_
_geom_bond_atom_site_label_1
_geom_bond_atom_site_label_2
_geom_bond_distance
C1 O1 1.396(3)
C1 O2 1.433(3)
C1 C2 1.509(4)
C1 C5 1.556(3)
C2 C3 1.524(4)
C2 H2A 0.9700
C2 H2B 0.9700
C3 C4 1.520(3)
C3 H3A 0.9700
C3 H3B 0.9700
C4 C5 1.523(3)
C4 H4A 0.9700
C4 H4B 0.9700
C5 O3 1.423(3)
C5 C6 1.528(3)
C6 C10 1.520(3)
C6 C7 1.532(3)
C6 H6 0.9800
C7 O2 1.415(3)
C7 C11 1.522(3)
C7 H7 0.9800
C8 O3 1.433(3)
C8 C9 1.496(3)
C8 H8A 0.9700
C8 H8B 0.9700
C9 C10 1.517(3)
C9 H9A 0.9700
C9 H9B 0.9700
C10 H10A 0.9700
C10 H10B 0.9700
C11 O4 1.202(3)
C11 O5 1.331(3)
C12 O5 1.467(3)
C12 C13 1.476(4)
C12 H12A 0.9700
C12 H12B 0.9700
C13 H13A 0.9600
C13 H13B 0.9600
C13 H13C 0.9600
O1 H1 0.96(5)

loop_
_geom_torsion_atom_site_label_1
_geom_torsion_atom_site_label_2
_geom_torsion_atom_site_label_3
_geom_torsion_atom_site_label_4
_geom_torsion
O1 C1 C2 C3 -137.97(19)
O2 C1 C2 C3 101.5(2)
C5 C1 C2 C3 -13.3(2)
C1 C2 C3 C4 32.5(2)
C2 C3 C4 C5 -39.4(2)
C3 C4 C5 O3 148.89(18)
C3 C4 C5 C6 -81.1(2)
C3 C4 C5 C1 30.9(2)
O1 C1 C5 O3 -10.7(3)
O2 C1 C5 O3 110.19(18)
C2 C1 C5 O3 -132.28(18)
O1 C1 C5 C4 110.7(2)
O2 C1 C5 C4 -128.38(19)
C2 C1 C5 C4 -10.8(2)
O1 C1 C5 C6 -129.7(2)
O2 C1 C5 C6 -8.8(2)
C2 C1 C5 C6 108.7(2)
O3 C5 C6 C10 41.8(2)
C4 C5 C6 C10 -89.0(2)
C1 C5 C6 C10 158.28(18)
O3 C5 C6 C7 -88.6(2)
C4 C5 C6 C7 140.66(18)
C1 C5 C6 C7 27.9(2)
C10 C6 C7 O2 -165.93(17)
C5 C6 C7 O2 -38.21(19)
C10 C6 C7 C11 -44.2(3)
C5 C6 C7 C11 83.5(2)
O3 C8 C9 C10 -59.3(2)
C8 C9 C10 C6 46.9(2)
C5 C6 C10 C9 -39.1(3)
C7 C6 C10 C9 82.7(2)
O2 C7 C11 O4 22.2(3)
C6 C7 C11 O4 -95.8(3)
O2 C7 C11 O5 -157.06(18)
C6 C7 C11 O5 84.9(2)
C11 C7 O2 C1 -91.3(2)
C6 C7 O2 C1 34.3(2)
O1 C1 O2 C7 107.99(19)
C2 C1 O2 C7 -131.40(19)
C5 C1 O2 C7 -16.1(2)
C4 C5 O3 C8 76.3(2)
C6 C5 O3 C8 -54.7(2)
C1 C5 O3 C8 -168.10(18)
C9 C8 O3 C5 65.1(2)
O4 C11 O5 C12 0.4(4)
C7 C11 O5 C12 179.63(19)
C13 C12 O5 C11 -94.2(3)
